data_1531113
loop_
_publ_author_name
'Beaury, L.'
'Derouet, J.'
'Holsa, J.'
'Lastusaari, M.'
'Rodriguez-Carvajal, J.'

_publ_section_title
;
 Neutron powder diffraction studies of stoichiometric Nd O F between1.5
 and 300 K
;
_journal_name_full 'Solid State Sciences'
_journal_page_first 1039
_journal_page_last 1043
_journal_volume 4
_journal_year 2002
_chemical_formula_sum 'F Nd O'
_chemical_name_systematic 'Nd O F'
_space_group_IT_number 166
_symmetry_space_group_name_Hall '-R 3 2"'
_symmetry_space_group_name_H-M 'R -3 m :H'
_cell_angle_alpha 90
_cell_angle_beta 90
_cell_angle_gamma 120
_cell_formula_units_Z 6
_cell_length_a 3.95015
_cell_length_b 3.95015
_cell_length_c 19.6283
_cell_volume 265.241
_citation_journal_id_ASTM SSSCFJ
_cod_data_source_file Beaury_SSSCFJ_2002_881.cif
_cod_data_source_block F1Nd1O1
_cod_original_cell_volume 265.2409
_cod_original_formula_sum 'F1 Nd1 O1'
_cod_database_code 1531113

loop_
_symmetry_equiv_pos_as_xyz
x,y,z
-y,x-y,z
-x+y,-x,z
y,x,-z
-x,-x+y,-z
x-y,-y,-z
-x,-y,-z
y,-x+y,-z
x-y,x,-z
-y,-x,z
x,x-y,z
-x+y,y,z
x+2/3,y+1/3,z+1/3
-y+2/3,x-y+1/3,z+1/3
-x+y+2/3,-x+1/3,z+1/3
y+2/3,x+1/3,-z+1/3
-x+2/3,-x+y+1/3,-z+1/3
x-y+2/3,-y+1/3,-z+1/3
-x+2/3,-y+1/3,-z+1/3
y+2/3,-x+y+1/3,-z+1/3
x-y+2/3,x+1/3,-z+1/3
-y+2/3,-x+1/3,z+1/3
x+2/3,x-y+1/3,z+1/3
-x+y+2/3,y+1/3,z+1/3
x+1/3,y+2/3,z+2/3
-y+1/3,x-y+2/3,z+2/3
-x+y+1/3,-x+2/3,z+2/3
y+1/3,x+2/3,-z+2/3
-x+1/3,-x+y+2/3,-z+2/3
x-y+1/3,-y+2/3,-z+2/3
-x+1/3,-y+2/3,-z+2/3
y+1/3,-x+y+2/3,-z+2/3
x-y+1/3,x+2/3,-z+2/3
-y+1/3,-x+2/3,z+2/3
x+1/3,x-y+2/3,z+2/3
-x+y+1/3,y+2/3,z+2/3

loop_
_atom_site_label
_atom_site_type_symbol
_atom_site_fract_x
_atom_site_fract_y
_atom_site_fract_z
_atom_site_occupancy
_atom_site_U_iso_or_equiv
O1 O-2 0 0 0.1218 1 0.0
Nd1 Nd+3 0 0 0.2424 1 0.0
F1 F-1 0 0 0.3701 1 0.0
